data_7059339
loop_
_publ_author_name
'Tian, Yuan'
'Wang, Xiu-Li'
'Luan, Jian'
'Lin, Hong-Yan'
'Chang, Zhi-Han'
'Wang, Xiang'
'Liu, Guo-Cheng'

_publ_section_title
;
 CNTs synthesized with polyoxometalate-based metal--organic compounds as
 catalyst precursors via the CVD method and their adsorption performance
 towards organic dyes
;
_journal_issue 14
_journal_name_full 'New Journal of Chemistry'
_journal_page_first 5508
_journal_page_last 5512
_journal_paper_doi 10.1039/C9NJ06331E
_journal_volume 44
_journal_year 2020
_chemical_formula_sum 'C51 H60 Ag4 Mo24 N30 O82 P2'
_chemical_formula_weight 5201.27
_space_group_crystal_system triclinic
_space_group_IT_number 2
_space_group_name_Hall '-P 1'
_space_group_name_H-M_alt 'P -1'
_atom_sites_solution_hydrogens mixed
_audit_creation_method SHELXL-2017/1
_audit_update_record
;
2020-02-16 deposited with the CCDC.	2020-02-26 downloaded from the CCDC.
;
_cell_angle_alpha 92.217(2)
_cell_angle_beta 91.518(2)
_cell_angle_gamma 100.322(2)
_cell_formula_units_Z 1
_cell_length_a 13.2392(9)
_cell_length_b 13.5007(9)
_cell_length_c 16.4862(11)
_cell_measurement_reflns_used 1656
_cell_measurement_temperature 293(2)
_cell_measurement_theta_max 26.417
_cell_measurement_theta_min 1.237
_cell_volume 2895.2(3)
_computing_cell_refinement 'Bruker SAINT'
_computing_data_reduction 'Bruker SAINT'
_computing_molecular_graphics 'Bruker SHELXTL'
_computing_publication_material 'Bruker SHELXTL'
_computing_structure_refinement 'SHELXL-2017/1 (Sheldrick, 2017)'
_computing_structure_solution 'XT, VERSION 2014/5'
_diffrn_ambient_temperature 293(2)
_diffrn_measured_fraction_theta_full 1.000
_diffrn_measured_fraction_theta_max 0.998
_diffrn_measurement_device_type 'Bruker APEX-II CCD'
_diffrn_measurement_method '\f & \w scans'
_diffrn_radiation_type MoK\a
_diffrn_radiation_wavelength 0.71073
_diffrn_reflns_av_R_equivalents 0.0534
_diffrn_reflns_av_unetI/netI 0.1233
_diffrn_reflns_Laue_measured_fraction_full 1.000
_diffrn_reflns_Laue_measured_fraction_max 0.998
_diffrn_reflns_limit_h_max 16
_diffrn_reflns_limit_h_min -14
_diffrn_reflns_limit_k_max 15
_diffrn_reflns_limit_k_min -16
_diffrn_reflns_limit_l_max 19
_diffrn_reflns_limit_l_min -20
_diffrn_reflns_number 18738
_diffrn_reflns_point_group_measured_fraction_full 1.000
_diffrn_reflns_point_group_measured_fraction_max 0.998
_diffrn_reflns_theta_full 25.242
_diffrn_reflns_theta_max 26.417
_diffrn_reflns_theta_min 1.237
_exptl_absorpt_coefficient_mu 3.307
_exptl_absorpt_correction_T_max 0.722
_exptl_absorpt_correction_T_min 0.600
_exptl_absorpt_correction_type multi-scan
_exptl_absorpt_process_details
;
SADABS-2016/2 - Bruker AXS area detector scaling and absorption correction
;
_exptl_crystal_colour yellow
_exptl_crystal_density_diffrn 2.983
_exptl_crystal_description block
_exptl_crystal_F_000 2458
_exptl_crystal_size_max 0.200
_exptl_crystal_size_mid 0.200
_exptl_crystal_size_min 0.180
_refine_diff_density_max 1.271
_refine_diff_density_min -1.946
_refine_diff_density_rms 0.219
_refine_ls_extinction_method none
_refine_ls_goodness_of_fit_ref 0.973
_refine_ls_hydrogen_treatment constr
_refine_ls_matrix_type full
_refine_ls_number_parameters 924
_refine_ls_number_reflns 11883
_refine_ls_number_restraints 167
_refine_ls_restrained_S_all 0.973
_refine_ls_R_factor_all 0.1376
_refine_ls_R_factor_gt 0.0560
_refine_ls_shift/su_max 0.000
_refine_ls_shift/su_mean 0.000
_refine_ls_structure_factor_coef Fsqd
_refine_ls_weighting_details 'w=1/[\s^2^(Fo^2^)+(0.0341P)^2^+7.6346P] where P=(Fo^2^+2Fc^2^)/3'
_refine_ls_weighting_scheme calc
_refine_ls_wR_factor_gt 0.0934
_refine_ls_wR_factor_ref 0.1245
_reflns_Friedel_coverage 0.000
_reflns_number_gt 6180
_reflns_number_total 11883
_reflns_threshold_expression 'I > 2\s(I)'
_cod_data_source_file c9nj06331e2.cif
_cod_data_source_block 4
_cod_depositor_comments
;Adding full bibliography for 7059337--7059340.cif.

 Adding full bibliography for 7059337--7059340.cif.
;
_cod_database_code 7059339
_shelx_shelxl_version_number 2017/1
_shelx_space_group_comment
;
The symmetry employed for this shelxl refinement is uniquely defined
by the following loop, which should always be used as a source of
symmetry information in preference to the above space-group names.
They are only intended as comments.
;
_shelx_estimated_absorpt_t_min 0.558
_shelx_estimated_absorpt_t_max 0.587

loop_
_space_group_symop_operation_xyz
'x, y, z'
'-x, -y, -z'

loop_
_atom_site_label
_atom_site_type_symbol
_atom_site_fract_x
_atom_site_fract_y
_atom_site_fract_z
_atom_site_U_iso_or_equiv
_atom_site_adp_type
_atom_site_occupancy
_atom_site_site_symmetry_order
_atom_site_calc_flag
_atom_site_refinement_flags_posn
_atom_site_refinement_flags_adp
_atom_site_refinement_flags_occupancy
_atom_site_disorder_assembly
_atom_site_disorder_group
Ag1 Ag 0.12190(9) 0.34112(9) 0.13313(7) 0.0573(3) Uani 1 1 d . . . . .
Ag2 Ag -0.04795(10) 0.25660(14) 0.40806(7) 0.0917(6) Uani 1 1 d . U . . .
Mo1 Mo 0.13627(8) 0.43337(9) 0.55652(7) 0.0359(3) Uani 1 1 d . . . . .
Mo2 Mo 0.02118(9) 0.34483(8) 0.90900(7) 0.0377(3) Uani 1 1 d . . . . .
Mo3 Mo 0.16255(8) 0.08870(8) 0.63238(7) 0.0317(3) Uani 1 1 d . . . . .
Mo4 Mo 0.36601(8) 0.53469(8) 0.68887(6) 0.0307(3) Uani 1 1 d . . . . .
Mo5 Mo -0.00759(8) 0.47377(8) 0.71784(7) 0.0323(3) Uani 1 1 d . . . . .
Mo6 Mo 0.37320(8) 0.16720(8) 0.75702(7) 0.0342(3) Uani 1 1 d . . . . .
Mo7 Mo 0.00379(8) 0.11489(8) 0.81203(6) 0.0313(3) Uani 1 1 d . . . . .
Mo8 Mo 0.21662(8) 0.21191(8) 0.93183(6) 0.0325(3) Uani 1 1 d . . . . .
Mo9 Mo 0.34507(9) 0.28551(8) 0.58126(7) 0.0350(3) Uani 1 1 d . . . . .
Mo10 Mo 0.41450(8) 0.41914(8) 0.86266(7) 0.0317(3) Uani 1 1 d . . . . .
Mo11 Mo 0.22151(8) 0.55607(8) 0.85415(6) 0.0301(3) Uani 1 1 d . . . . .
Mo12 Mo -0.04324(8) 0.24120(8) 0.62378(6) 0.0262(3) Uani 1 1 d . . . . .
P1 P 0.1842(2) 0.3236(2) 0.74372(18) 0.0204(6) Uani 1 1 d . . . . .
O2 O 0.0214(5) 0.3329(6) 0.5387(4) 0.0294(19) Uani 1 1 d . . . . .
O3 O 0.0969(5) 0.1072(5) 0.8966(4) 0.0251(18) Uani 1 1 d . . . . .
O4 O 0.0852(5) 0.0729(5) 0.7318(4) 0.0275(19) Uani 1 1 d . . . . .
O5 O 0.4199(5) 0.2169(6) 0.6520(4) 0.031(2) Uani 1 1 d . . . . .
O6 O 0.4248(5) 0.2994(6) 0.8016(5) 0.0307(19) Uani 1 1 d . . . . .
O7 O -0.0903(5) 0.3591(6) 0.6645(5) 0.0295(19) Uani 1 1 d . . . . .
O8 O 0.2783(5) 0.0662(5) 0.6976(4) 0.0279(19) Uani 1 1 d . . . . .
O9 O 0.1105(5) 0.5470(5) 0.7749(4) 0.0276(19) Uani 1 1 d . . . . .
O10 O -0.0489(6) 0.2158(6) 0.8809(4) 0.0290(19) Uani 1 1 d . . . . .
O11 O 0.2503(5) 0.5183(5) 0.6196(4) 0.0280(19) Uani 1 1 d . . . . .
O12 O 0.3420(6) 0.5210(6) 0.9031(4) 0.032(2) Uani 1 1 d . . . . .
O13 O 0.1439(6) 0.4914(7) 0.4689(5) 0.047(2) Uani 1 1 d . . . . .
O14 O 0.0580(5) 0.1601(5) 0.5986(4) 0.0268(18) Uani 1 1 d . . . . .
O15 O 0.1360(6) 0.4594(5) 0.9094(4) 0.0295(19) Uani 1 1 d . . . . .
O16 O 0.4485(6) 0.6209(6) 0.6415(5) 0.041(2) Uani 1 1 d . . . . .
O17 O 0.3926(5) 0.4099(6) 0.6359(4) 0.0286(19) Uani 1 1 d . . . . .
O18 O 0.4641(7) 0.1023(6) 0.7835(5) 0.047(3) Uani 1 1 d . . . . .
O19 O 0.2292(6) 0.3447(6) 0.5433(4) 0.031(2) Uani 1 1 d . . . . .
O20 O 0.2612(5) 0.4170(5) 0.7731(4) 0.0222(17) Uani 1 1 d . . . . .
O21 O -0.0562(6) 0.1815(5) 0.7215(5) 0.0288(19) Uani 1 1 d . . . . .
O22 O 0.1030(5) 0.3537(5) 0.6862(4) 0.0190(17) Uani 1 1 d . . . . .
O23 O 0.2874(6) 0.1536(5) 0.8471(4) 0.0272(19) Uani 1 1 d . . . . .
O24 O 0.1186(6) 0.2836(6) 0.9752(4) 0.033(2) Uani 1 1 d . . . . .
O25 O 0.1303(5) 0.2726(5) 0.8164(4) 0.0210(17) Uani 1 1 d . . . . .
O26 O 0.3127(6) 0.6119(5) 0.7672(5) 0.0289(19) Uani 1 1 d . . . . .
O27 O 0.5209(6) 0.4385(6) 0.9231(5) 0.037(2) Uani 1 1 d . . . . .
O28 O 0.4571(5) 0.5004(6) 0.7772(5) 0.033(2) Uani 1 1 d . . . . .
O29 O -0.1449(6) 0.1836(6) 0.5683(5) 0.033(2) Uani 1 1 d . . . . .
O30 O 0.3154(6) 0.3265(5) 0.9246(4) 0.031(2) Uani 1 1 d . . . . .
O31 O 0.0507(5) 0.5101(5) 0.6180(5) 0.0276(19) Uani 1 1 d . . . . .
O32 O -0.0919(6) 0.5521(6) 0.7293(5) 0.040(2) Uani 1 1 d . . . . .
O33 O 0.2542(6) 0.1562(6) 0.5594(4) 0.0295(19) Uani 1 1 d . . . . .
O34 O 0.2400(5) 0.2500(5) 0.6985(4) 0.0225(17) Uani 1 1 d . . . . .
O35 O -0.0269(6) 0.3999(5) 0.8175(5) 0.031(2) Uani 1 1 d . . . . .
O36 O -0.0862(6) 0.0133(6) 0.8243(5) 0.043(2) Uani 1 1 d . . . . .
O37 O 0.4174(7) 0.2943(7) 0.4991(5) 0.051(3) Uani 1 1 d . . . . .
O38 O 0.2533(6) 0.1574(6) 1.0139(5) 0.042(2) Uani 1 1 d . . . . .
O39 O 0.1266(6) -0.0233(6) 0.5846(5) 0.044(2) Uani 1 1 d . . . . .
O40 O 0.2156(6) 0.6631(5) 0.9060(5) 0.037(2) Uani 1 1 d . . . . .
O41 O -0.0499(7) 0.3828(6) 0.9827(5) 0.052(3) Uani 1 1 d . . . . .
N1 N 0.2838(8) 0.3106(8) 0.1842(7) 0.046(3) Uani 1 1 d . . . . .
N2 N -0.0209(8) 0.2296(8) 0.1463(6) 0.039(3) Uani 1 1 d . . . . .
N3 N -0.2077(8) 0.2253(8) 0.3589(7) 0.044(3) Uani 1 1 d . . . . .
N4 N 0.0941(8) 0.1960(10) 0.3796(6) 0.052(3) Uani 1 1 d . . . . .
N5 N -0.3391(8) 0.1370(8) 0.2844(7) 0.042(3) Uani 1 1 d . . . . .
N6 N 0.4177(9) 0.2661(10) 0.1479(7) 0.054(3) Uani 1 1 d . . . . .
N7 N 0.7039(9) 0.1693(15) -0.1738(9) 0.079(5) Uani 1 1 d . . . . .
N8 N 0.3873(10) 0.2038(9) 0.2086(8) 0.055(3) Uani 1 1 d . . . . .
N9 N 0.6994(9) 0.2609(11) -0.1916(7) 0.060(4) Uani 1 1 d . . . . .
N10 N -0.2904(9) 0.2134(9) 0.4059(7) 0.048(3) Uani 1 1 d . . . . .
N11 N 0.3581(10) 0.3276(9) 0.1307(7) 0.055(3) Uani 1 1 d . . . . .
N12 N -0.3646(8) 0.1615(8) 0.3590(8) 0.045(3) Uani 1 1 d . . . . .
N13 N 0.6810(9) 0.1569(11) -0.3005(7) 0.059(4) Uani 1 1 d . . . . .
N14 N 0.6966(10) 0.1054(11) -0.2344(10) 0.069(4) Uani 1 1 d . . . . .
N16 N 0.6431(9) 0.3878(11) -0.4569(9) 0.070(4) Uani 1 1 d . . . . .
C1 C 0.6325(12) 0.4802(15) -0.4244(17) 0.101(8) Uani 1 1 d . . . . .
H1 H 0.615622 0.529334 -0.457645 0.121 Uiso 1 1 calc R U . . .
C2 C 0.6712(9) 0.3328(11) -0.3236(9) 0.042(4) Uani 1 1 d . . . . .
C3 C 0.2491(11) 0.0989(11) 0.3222(9) 0.052(4) Uani 1 1 d . . . . .
H3 H 0.299123 0.065156 0.302045 0.063 Uiso 1 1 calc R U . . .
C4 C 0.1091(11) 0.1045(14) 0.4065(8) 0.063(5) Uani 1 1 d . . . . .
H4 H 0.064529 0.072615 0.443947 0.076 Uiso 1 1 calc R U . . .
C5 C 0.6852(9) 0.2511(12) -0.2706(8) 0.045(4) Uani 1 1 d . . . . .
C6 C 0.6643(12) 0.4284(15) -0.2930(13) 0.076(6) Uani 1 1 d . . . . .
H6 H 0.671894 0.442930 -0.237380 0.091 Uiso 1 1 calc R U . . .
C8 C -0.2065(12) 0.0973(9) 0.1535(8) 0.046(4) Uani 1 1 d . . . . .
H8 H -0.268973 0.053244 0.155429 0.055 Uiso 1 1 calc R U . . .
C11 C 0.1867(13) 0.0588(12) 0.3804(10) 0.064(5) Uani 1 1 d . . . . .
H11 H 0.196883 -0.000831 0.402970 0.077 Uiso 1 1 calc R U . . .
C15 C 0.6469(12) 0.4993(15) -0.3421(16) 0.084(8) Uani 1 1 d . . . . .
H15 H 0.644519 0.563428 -0.320436 0.101 Uiso 1 1 calc R U . . .
C16 C -0.1746(10) 0.1691(9) 0.2158(7) 0.033(3) Uani 1 1 d . . . . .
C17 C -0.0554(11) 0.1569(10) 0.0863(7) 0.044(4) Uani 1 1 d . . . . .
H17 H -0.015156 0.152110 0.041465 0.052 Uiso 1 1 calc R U . . .
C18 C -0.1449(11) 0.0927(10) 0.0899(7) 0.040(3) Uani 1 1 d . . . . .
H18 H -0.164859 0.044321 0.048125 0.047 Uiso 1 1 calc R U . . .
C21 C 0.3048(11) 0.2367(10) 0.2287(8) 0.042(3) Uani 1 1 d . . . . .
C22 C -0.2397(10) 0.1773(9) 0.2857(8) 0.038(3) Uani 1 1 d . . . . .
C23 C -0.0829(10) 0.2326(9) 0.2091(8) 0.038(3) Uani 1 1 d . . . . .
H23 H -0.062091 0.281069 0.250625 0.045 Uiso 1 1 calc R U . . .
C24 C 0.2379(10) 0.1898(10) 0.2933(8) 0.039(3) Uani 1 1 d . . . . .
C25 C 0.1597(9) 0.2351(9) 0.3238(7) 0.037(3) Uani 1 1 d . . . . .
H25 H 0.152431 0.297117 0.304069 0.044 Uiso 1 1 calc R U . . .
C26 C 0.6609(10) 0.3163(11) -0.4060(9) 0.053(4) Uani 1 1 d . . . . .
H26 H 0.666471 0.253054 -0.427922 0.064 Uiso 1 1 calc R U . . .
C7 C 0.715(2) 0.157(3) -0.0812(16) 0.050(5) Uani 0.527(14) 1 d . U P A 1
H7A H 0.731229 0.092043 -0.069579 0.060 Uiso 0.527(14) 1 calc R U P A 1
H7B H 0.768304 0.209642 -0.056751 0.060 Uiso 0.527(14) 1 calc R U P A 1
C13 C 0.510(2) 0.144(2) 0.0813(16) 0.048(4) Uani 0.527(14) 1 d . U P A 1
H13A H 0.514710 0.116253 0.134508 0.058 Uiso 0.527(14) 1 calc R U P A 1
H13B H 0.447971 0.108136 0.053076 0.058 Uiso 0.527(14) 1 calc R U P A 1
C14 C 0.609(2) 0.168(3) -0.0501(16) 0.052(4) Uani 0.527(14) 1 d . U P A 1
H14A H 0.599656 0.237713 -0.051069 0.063 Uiso 0.527(14) 1 calc R U P A 1
H14B H 0.554906 0.127231 -0.084326 0.063 Uiso 0.527(14) 1 calc R U P A 1
C19 C 0.6034(18) 0.134(2) 0.0334(14) 0.050(4) Uani 0.527(14) 1 d . U P A 1
H19A H 0.663100 0.170306 0.063796 0.060 Uiso 0.527(14) 1 calc R U P A 1
H19B H 0.609580 0.063124 0.031397 0.060 Uiso 0.527(14) 1 calc R U P A 1
C20 C 0.508(4) 0.263(4) 0.0895(19) 0.048(5) Uani 0.527(14) 1 d . U P A 1
H20A H 0.572726 0.299922 0.113026 0.058 Uiso 0.527(14) 1 calc R U P A 1
H20B H 0.495016 0.289402 0.037313 0.058 Uiso 0.527(14) 1 calc R U P A 1
C7' C 0.710(3) 0.106(3) -0.1033(18) 0.051(5) Uani 0.473(14) 1 d . U P A 2
H7'A H 0.771971 0.133557 -0.071712 0.062 Uiso 0.473(14) 1 calc R U P A 2
H7'B H 0.716344 0.039088 -0.123425 0.062 Uiso 0.473(14) 1 calc R U P A 2
C13' C 0.502(2) 0.181(3) 0.0381(17) 0.049(4) Uani 0.473(14) 1 d . U P A 2
H13C H 0.441559 0.186586 0.005511 0.059 Uiso 0.473(14) 1 calc R U P A 2
H13D H 0.493112 0.112328 0.056168 0.059 Uiso 0.473(14) 1 calc R U P A 2
C14' C 0.621(2) 0.096(3) -0.0474(17) 0.050(4) Uani 0.473(14) 1 d . U P A 2
H14C H 0.637167 0.058337 -0.001102 0.060 Uiso 0.473(14) 1 calc R U P A 2
H14D H 0.561055 0.056982 -0.075698 0.060 Uiso 0.473(14) 1 calc R U P A 2
C19' C 0.596(2) 0.199(3) -0.0163(18) 0.051(4) Uani 0.473(14) 1 d . U P A 2
H19C H 0.654832 0.236679 0.014366 0.061 Uiso 0.473(14) 1 calc R U P A 2
H19D H 0.581728 0.237337 -0.062182 0.061 Uiso 0.473(14) 1 calc R U P A 2
C20' C 0.509(4) 0.252(4) 0.112(2) 0.048(5) Uani 0.473(14) 1 d . U P A 2
H20C H 0.551320 0.228549 0.153058 0.058 Uiso 0.473(14) 1 calc R U P A 2
H20D H 0.544412 0.317560 0.096788 0.058 Uiso 0.473(14) 1 calc R U P A 2
O1W O 0.2185(8) 0.4941(7) 0.0886(6) 0.064(3) Uani 1 1 d . . . . .
C9 C -0.467(4) 0.139(2) 0.382(3) 0.089(6) Uani 0.53(2) 1 d D U P B 1
H9A H -0.511563 0.147144 0.336266 0.106 Uiso 0.53(2) 1 calc R U P B 1
H9B H -0.477621 0.186278 0.425316 0.106 Uiso 0.53(2) 1 calc R U P B 1
C10 C -0.496(3) 0.034(2) 0.4106(19) 0.092(6) Uani 0.53(2) 1 d D U P B 1
H10A H -0.468901 -0.007633 0.371374 0.111 Uiso 0.53(2) 1 d R U P B 1
H10B H -0.569451 0.015167 0.405504 0.111 Uiso 0.53(2) 1 d R U P B 1
C12 C -0.469(3) 0.000(4) 0.4927(19) 0.090(7) Uiso 0.5 1 d D U P B 1
H12A H -0.407416 0.047746 0.506083 0.108 Uiso 0.5 1 d R U P B 1
H12B H -0.445186 -0.060064 0.475323 0.108 Uiso 0.5 1 d R U P B 1
C9' C -0.476(5) 0.114(4) 0.395(3) 0.087(6) Uiso 0.47(2) 1 d D U P B 2
H9'A H -0.513734 0.167756 0.408391 0.104 Uiso 0.47(2) 1 calc R U P B 2
H9'B H -0.516525 0.068429 0.354680 0.104 Uiso 0.47(2) 1 calc R U P B 2
C10' C -0.459(4) 0.058(3) 0.470(3) 0.093(6) Uiso 0.47(2) 1 d D U P B 2
H10C H -0.444669 0.111427 0.511441 0.112 Uiso 0.47(2) 1 d R U P B 2
H10D H -0.394899 0.037347 0.461011 0.112 Uiso 0.47(2) 1 d R U P B 2

loop_
_atom_site_aniso_label
_atom_site_aniso_U_11
_atom_site_aniso_U_22
_atom_site_aniso_U_33
_atom_site_aniso_U_23
_atom_site_aniso_U_13
_atom_site_aniso_U_12
Ag1 0.0500(7) 0.0736(9) 0.0446(7) -0.0030(6) 0.0075(6) 0.0011(7)
Ag2 0.0422(7) 0.1915(17) 0.0390(8) -0.0096(9) -0.0016(6) 0.0180(9)
Mo1 0.0217(6) 0.0540(8) 0.0322(7) 0.0202(6) -0.0005(5) 0.0033(6)
Mo2 0.0461(7) 0.0347(7) 0.0368(7) 0.0098(5) 0.0235(6) 0.0143(6)
Mo3 0.0243(6) 0.0290(6) 0.0415(7) -0.0091(5) -0.0010(5) 0.0067(5)
Mo4 0.0279(6) 0.0336(6) 0.0276(6) 0.0051(5) 0.0032(5) -0.0035(5)
Mo5 0.0292(6) 0.0317(6) 0.0387(7) -0.0035(5) -0.0057(5) 0.0149(5)
Mo6 0.0279(6) 0.0411(7) 0.0376(7) -0.0029(5) -0.0056(5) 0.0188(6)
Mo7 0.0275(6) 0.0335(6) 0.0303(6) 0.0078(5) -0.0003(5) -0.0026(5)
Mo8 0.0297(6) 0.0418(7) 0.0255(6) 0.0102(5) -0.0026(5) 0.0033(5)
Mo9 0.0375(7) 0.0377(7) 0.0312(7) 0.0018(5) 0.0153(5) 0.0086(6)
Mo10 0.0248(6) 0.0327(6) 0.0364(7) 0.0036(5) -0.0085(5) 0.0032(5)
Mo11 0.0287(6) 0.0300(6) 0.0313(6) -0.0049(5) -0.0004(5) 0.0057(5)
Mo12 0.0218(5) 0.0305(6) 0.0261(6) 0.0004(5) -0.0037(4) 0.0048(5)
P1 0.0200(15) 0.0246(16) 0.0179(15) 0.0014(12) 0.0034(12) 0.0071(13)
O2 0.021(4) 0.044(5) 0.023(4) 0.009(4) -0.004(3) 0.004(4)
O3 0.023(4) 0.020(4) 0.031(5) 0.005(3) 0.005(3) 0.001(4)
O4 0.029(5) 0.025(4) 0.031(5) 0.007(4) -0.004(4) 0.011(4)
O5 0.022(4) 0.041(5) 0.031(5) 0.001(4) 0.010(4) 0.005(4)
O6 0.020(4) 0.036(5) 0.036(5) 0.010(4) 0.002(4) 0.005(4)
O7 0.018(4) 0.038(5) 0.033(5) 0.002(4) 0.000(3) 0.006(4)
O8 0.025(4) 0.028(4) 0.031(5) 0.000(4) 0.004(4) 0.009(4)
O9 0.024(4) 0.029(4) 0.033(5) 0.007(4) 0.004(4) 0.013(4)
O10 0.032(5) 0.036(5) 0.020(4) 0.014(4) 0.003(4) 0.008(4)
O11 0.022(4) 0.032(5) 0.033(5) 0.004(4) -0.004(4) 0.009(4)
O12 0.030(5) 0.038(5) 0.027(5) 0.000(4) -0.004(4) 0.002(4)
O13 0.036(5) 0.078(7) 0.031(5) 0.030(5) 0.004(4) 0.011(5)
O14 0.020(4) 0.028(4) 0.031(5) 0.002(4) 0.000(3) 0.001(4)
O15 0.041(5) 0.026(4) 0.022(4) 0.000(4) 0.005(4) 0.006(4)
O16 0.039(5) 0.044(5) 0.037(5) 0.015(4) 0.014(4) -0.007(4)
O17 0.023(4) 0.035(5) 0.028(5) 0.004(4) 0.001(3) 0.003(4)
O18 0.048(6) 0.052(6) 0.049(6) -0.001(5) -0.016(5) 0.034(5)
O19 0.026(4) 0.036(5) 0.030(5) 0.004(4) -0.002(4) 0.008(4)
O20 0.014(4) 0.022(4) 0.029(4) 0.004(3) 0.001(3) -0.001(3)
O21 0.029(5) 0.022(4) 0.034(5) 0.003(4) 0.004(4) -0.001(4)
O22 0.018(4) 0.026(4) 0.015(4) 0.010(3) 0.000(3) 0.007(3)
O23 0.028(5) 0.020(4) 0.033(5) 0.003(4) -0.002(4) 0.005(4)
O24 0.041(5) 0.042(5) 0.017(4) 0.010(4) 0.008(4) 0.004(4)
O25 0.022(4) 0.022(4) 0.021(4) 0.004(3) 0.003(3) 0.009(3)
O26 0.030(5) 0.019(4) 0.036(5) 0.003(4) 0.003(4) -0.002(4)
O27 0.020(4) 0.047(5) 0.044(5) 0.008(4) -0.004(4) 0.004(4)
O28 0.019(4) 0.044(5) 0.034(5) 0.002(4) -0.002(4) 0.000(4)
O29 0.029(5) 0.035(5) 0.034(5) 0.000(4) -0.004(4) 0.005(4)
O30 0.041(5) 0.032(5) 0.020(4) 0.001(4) -0.005(4) 0.011(4)
O31 0.020(4) 0.027(4) 0.038(5) 0.017(4) 0.003(4) 0.007(4)
O32 0.034(5) 0.039(5) 0.053(6) -0.002(4) -0.004(4) 0.023(4)
O33 0.027(4) 0.040(5) 0.023(4) 0.000(4) 0.000(3) 0.011(4)
O34 0.015(4) 0.028(4) 0.025(4) 0.006(3) -0.001(3) 0.004(4)
O35 0.023(4) 0.030(5) 0.040(5) 0.000(4) -0.001(4) 0.007(4)
O36 0.037(5) 0.041(5) 0.045(6) 0.011(4) -0.005(4) -0.007(4)
O37 0.057(6) 0.068(7) 0.034(5) 0.007(5) 0.022(5) 0.026(6)
O38 0.038(5) 0.046(5) 0.040(5) 0.016(4) -0.013(4) 0.001(5)
O39 0.034(5) 0.037(5) 0.063(6) -0.017(5) -0.009(4) 0.016(4)
O40 0.036(5) 0.021(4) 0.054(6) -0.009(4) -0.004(4) 0.010(4)
O41 0.064(7) 0.044(6) 0.052(6) 0.008(5) 0.040(5) 0.017(5)
N1 0.042(7) 0.048(7) 0.048(8) 0.008(6) 0.016(6) 0.004(6)
N2 0.043(7) 0.044(7) 0.029(6) -0.002(5) -0.004(5) 0.010(6)
N3 0.035(7) 0.057(8) 0.039(7) 0.000(6) 0.003(5) 0.009(6)
N4 0.036(7) 0.086(10) 0.029(7) 0.016(7) 0.006(5) -0.005(7)
N5 0.024(6) 0.048(7) 0.053(8) 0.007(6) 0.008(5) 0.002(6)
N6 0.043(8) 0.073(10) 0.043(8) -0.009(7) 0.015(6) 0.004(7)
N7 0.032(7) 0.158(17) 0.061(11) 0.047(11) 0.028(7) 0.045(10)
N8 0.058(9) 0.049(8) 0.062(9) -0.010(7) -0.005(7) 0.021(7)
N9 0.048(8) 0.104(12) 0.031(8) 0.002(8) 0.000(6) 0.023(8)
N10 0.038(7) 0.072(9) 0.040(7) -0.003(6) -0.002(6) 0.023(7)
N11 0.052(8) 0.065(9) 0.044(8) -0.003(7) 0.007(6) -0.002(7)
N12 0.033(7) 0.046(7) 0.061(9) 0.014(6) -0.001(6) 0.022(6)
N13 0.065(9) 0.079(10) 0.040(8) 0.005(7) 0.023(6) 0.029(8)
N14 0.065(10) 0.088(11) 0.066(11) 0.022(9) 0.033(8) 0.044(9)
N16 0.050(9) 0.066(10) 0.095(11) 0.042(9) 0.000(8) 0.007(8)
C1 0.033(10) 0.060(14) 0.22(3) 0.074(16) 0.043(15) 0.016(10)
C2 0.016(7) 0.060(10) 0.050(9) -0.014(8) 0.003(6) 0.008(7)
C3 0.049(9) 0.048(9) 0.061(11) 0.007(8) 0.011(8) 0.008(8)
C4 0.034(9) 0.105(14) 0.034(9) 0.029(9) -0.008(7) -0.037(9)
C5 0.027(7) 0.083(12) 0.029(8) 0.002(8) -0.005(6) 0.019(8)
C6 0.036(10) 0.084(14) 0.108(17) -0.029(13) -0.003(10) 0.021(10)
C8 0.074(11) 0.031(8) 0.033(8) 0.003(6) -0.007(8) 0.012(8)
C11 0.055(11) 0.060(11) 0.071(12) 0.026(9) -0.012(9) -0.010(9)
C15 0.021(9) 0.061(13) 0.16(2) -0.054(15) 0.016(12) -0.011(9)
C16 0.046(8) 0.020(7) 0.035(8) 0.011(6) 0.005(6) 0.009(6)
C17 0.069(10) 0.044(9) 0.026(8) 0.006(7) 0.004(7) 0.030(8)
C18 0.053(9) 0.039(8) 0.020(7) -0.010(6) -0.008(6) -0.003(7)
C21 0.048(9) 0.035(8) 0.045(9) 0.001(7) 0.009(7) 0.011(7)
C22 0.039(8) 0.034(8) 0.044(9) 0.017(7) -0.002(7) 0.011(7)
C23 0.057(9) 0.020(7) 0.036(8) -0.005(6) -0.003(7) 0.007(7)
C24 0.034(8) 0.033(8) 0.050(9) -0.001(7) 0.006(7) 0.003(7)
C25 0.041(8) 0.035(8) 0.033(8) 0.011(6) 0.004(6) 0.001(7)
C26 0.043(9) 0.047(9) 0.066(11) -0.008(8) 0.000(8) 0.001(8)
C7 0.040(7) 0.089(12) 0.017(8) 0.001(8) -0.003(7) 0.001(9)
C13 0.039(7) 0.082(10) 0.015(9) -0.006(8) 0.003(8) -0.008(7)
C14 0.041(6) 0.089(11) 0.021(8) -0.003(8) 0.002(6) -0.004(8)
C19 0.040(6) 0.087(10) 0.017(8) -0.005(7) 0.004(6) -0.003(7)
C20 0.036(7) 0.083(10) 0.016(10) -0.010(9) 0.007(9) -0.014(8)
C7' 0.040(7) 0.089(12) 0.020(9) 0.003(8) -0.004(7) -0.003(9)
C13' 0.039(6) 0.085(10) 0.016(8) -0.008(7) 0.005(7) -0.009(7)
C14' 0.039(7) 0.088(10) 0.019(8) 0.001(7) 0.002(6) -0.002(8)
C19' 0.042(7) 0.089(10) 0.016(8) -0.007(7) 0.004(7) -0.004(8)
C20' 0.038(7) 0.081(10) 0.016(10) -0.010(9) 0.003(9) -0.012(8)
O1W 0.079(8) 0.050(6) 0.057(7) 0.009(5) -0.001(6) -0.002(6)
C9 0.086(8) 0.091(8) 0.090(8) 0.002(6) 0.006(6) 0.018(6)
C10 0.091(7) 0.094(7) 0.090(7) 0.000(5) 0.004(5) 0.013(5)

loop_
_atom_type_symbol
_atom_type_description
_atom_type_scat_dispersion_real
_atom_type_scat_dispersion_imag
_atom_type_scat_source
C C 0.0033 0.0016 'International Tables Vol C Tables 4.2.6.8 and 6.1.1.4'
H H 0.0000 0.0000 'International Tables Vol C Tables 4.2.6.8 and 6.1.1.4'
N N 0.0061 0.0033 'International Tables Vol C Tables 4.2.6.8 and 6.1.1.4'
O O 0.0106 0.0060 'International Tables Vol C Tables 4.2.6.8 and 6.1.1.4'
P P 0.1023 0.0942 'International Tables Vol C Tables 4.2.6.8 and 6.1.1.4'
Mo Mo -1.6832 0.6857 'International Tables Vol C Tables 4.2.6.8 and 6.1.1.4'
Ag Ag -0.8971 1.1015 'International Tables Vol C Tables 4.2.6.8 and 6.1.1.4'

loop_
_geom_angle_atom_site_label_1
_geom_angle_atom_site_label_2
_geom_angle_atom_site_label_3
_geom_angle
_geom_angle_site_symmetry_1
_geom_angle_site_symmetry_3
_geom_angle_publ_flag
N2 Ag1 O1W 154.1(3) . . ?
N2 Ag1 N1 121.0(4) . . ?
O1W Ag1 N1 84.9(4) . . ?
N3 Ag2 N4 134.2(4) . . ?
N3 Ag2 O2 130.0(3) . . ?
N4 Ag2 O2 93.7(3) . . ?
O13 Mo1 O2 102.7(4) . . ?
O13 Mo1 O19 102.2(4) . . ?
O2 Mo1 O19 93.8(3) . . ?
O13 Mo1 O31 101.5(4) . . ?
O2 Mo1 O31 88.1(3) . . ?
O19 Mo1 O31 155.2(3) . . ?
O13 Mo1 O11 100.5(4) . . ?
O2 Mo1 O11 156.6(3) . . ?
O19 Mo1 O11 84.4(3) . . ?
O31 Mo1 O11 84.2(3) . . ?
O13 Mo1 O22 172.6(3) . . ?
O2 Mo1 O22 73.6(3) . . ?
O19 Mo1 O22 84.5(3) . . ?
O31 Mo1 O22 72.3(3) . . ?
O11 Mo1 O22 83.1(3) . . ?
O41 Mo2 O35 102.8(4) . . ?
O41 Mo2 O10 102.7(4) . . ?
O35 Mo2 O10 93.6(3) . . ?
O41 Mo2 O15 101.0(4) . . ?
O35 Mo2 O15 85.3(3) . . ?
O10 Mo2 O15 155.9(3) . . ?
O41 Mo2 O24 99.8(4) . . ?
O35 Mo2 O24 156.2(3) . . ?
O10 Mo2 O24 88.4(3) . . ?
O15 Mo2 O24 83.4(3) . . ?
O41 Mo2 O25 171.7(3) . . ?
O35 Mo2 O25 85.2(3) . . ?
O10 Mo2 O25 74.3(3) . . ?
O15 Mo2 O25 81.6(3) . . ?
O24 Mo2 O25 72.5(3) . . ?
O39 Mo3 O33 101.7(4) . . ?
O39 Mo3 O14 102.6(3) . . ?
O33 Mo3 O14 91.2(3) . . ?
O39 Mo3 O8 101.3(3) . . ?
O33 Mo3 O8 88.9(3) . . ?
O14 Mo3 O8 155.5(3) . . ?
O39 Mo3 O4 102.2(4) . . ?
O33 Mo3 O4 156.0(3) . . ?
O14 Mo3 O4 83.8(3) . . ?
O8 Mo3 O4 86.2(3) . . ?
O39 Mo3 O34 171.9(3) . . ?
O33 Mo3 O34 73.0(3) . . ?
O14 Mo3 O34 83.9(3) . . ?
O8 Mo3 O34 72.8(3) . . ?
O4 Mo3 O34 83.2(3) . . ?
O16 Mo4 O26 103.0(4) . . ?
O16 Mo4 O11 101.7(4) . . ?
O26 Mo4 O11 94.6(3) . . ?
O16 Mo4 O17 100.8(4) . . ?
O26 Mo4 O17 155.6(3) . . ?
O11 Mo4 O17 85.6(3) . . ?
O16 Mo4 O28 100.6(4) . . ?
O26 Mo4 O28 86.7(3) . . ?
O11 Mo4 O28 156.8(3) . . ?
O17 Mo4 O28 83.8(3) . . ?
O16 Mo4 O20 172.5(3) . . ?
O26 Mo4 O20 73.6(3) . . ?
O11 Mo4 O20 85.4(3) . . ?
O17 Mo4 O20 82.1(3) . . ?
O28 Mo4 O20 72.6(3) . . ?
O32 Mo5 O31 102.6(4) . . ?
O32 Mo5 O9 101.7(3) . . ?
O31 Mo5 O9 90.6(3) . . ?
O32 Mo5 O7 101.8(4) . . ?
O31 Mo5 O7 89.4(3) . . ?
O9 Mo5 O7 155.9(3) . . ?
O32 Mo5 O35 100.9(4) . . ?
O31 Mo5 O35 156.5(3) . . ?
O9 Mo5 O35 83.9(3) . . ?
O7 Mo5 O35 86.6(3) . . ?
O32 Mo5 O22 173.1(3) . . ?
O31 Mo5 O22 73.8(3) . . ?
O9 Mo5 O22 84.4(3) . . ?
O7 Mo5 O22 72.5(3) . . ?
O35 Mo5 O22 82.8(3) . . ?
O18 Mo6 O23 102.4(4) . . ?
O18 Mo6 O8 101.1(4) . . ?
O23 Mo6 O8 90.1(3) . . ?
O18 Mo6 O6 103.4(4) . . ?
O23 Mo6 O6 85.7(3) . . ?
O8 Mo6 O6 155.4(3) . . ?
O18 Mo6 O5 101.8(4) . . ?
O23 Mo6 O5 155.7(3) . . ?
O8 Mo6 O5 86.9(3) . . ?
O6 Mo6 O5 87.1(3) . . ?
O18 Mo6 O34 171.6(3) . . ?
O23 Mo6 O34 83.8(3) . . ?
O8 Mo6 O34 72.8(3) . . ?
O6 Mo6 O34 82.7(3) . . ?
O5 Mo6 O34 72.3(3) . . ?
O36 Mo7 O3 102.1(3) . . ?
O36 Mo7 O4 103.8(4) . . ?
O3 Mo7 O4 94.7(3) . . ?
O36 Mo7 O10 100.5(4) . . ?
O3 Mo7 O10 87.1(3) . . ?
O4 Mo7 O10 154.6(3) . . ?
O36 Mo7 O21 102.5(3) . . ?
O3 Mo7 O21 154.9(3) . . ?
O4 Mo7 O21 84.1(3) . . ?
O10 Mo7 O21 83.7(3) . . ?
O36 Mo7 O25 170.7(3) . . ?
O3 Mo7 O25 73.1(3) . . ?
O4 Mo7 O25 84.6(3) . . ?
O10 Mo7 O25 71.6(3) . . ?
O21 Mo7 O25 81.8(3) . . ?
O38 Mo8 O30 104.2(4) . . ?
O38 Mo8 O24 101.4(4) . . ?
O30 Mo8 O24 93.6(3) . . ?
O38 Mo8 O23 102.2(4) . . ?
O30 Mo8 O23 86.3(3) . . ?
O24 Mo8 O23 155.7(3) . . ?
O38 Mo8 O3 98.3(3) . . ?
O30 Mo8 O3 157.1(3) . . ?
O24 Mo8 O3 85.6(3) . . ?
O23 Mo8 O3 85.3(3) . . ?
O38 Mo8 O25 168.9(3) . . ?
O30 Mo8 O25 86.1(3) . . ?
O24 Mo8 O25 73.5(3) . . ?
O23 Mo8 O25 82.2(3) . . ?
O3 Mo8 O25 71.7(3) . . ?
O37 Mo9 O17 101.7(4) . . ?
O37 Mo9 O5 101.9(4) . . ?
O17 Mo9 O5 92.7(3) . . ?
O37 Mo9 O33 101.8(4) . . ?
O17 Mo9 O33 156.1(3) . . ?
O5 Mo9 O33 86.4(3) . . ?
O37 Mo9 O19 101.0(4) . . ?
O17 Mo9 O19 86.2(3) . . ?
O5 Mo9 O19 156.8(3) . . ?
O33 Mo9 O19 85.4(3) . . ?
O37 Mo9 O34 172.7(4) . . ?
O17 Mo9 O34 84.6(3) . . ?
O5 Mo9 O34 74.0(3) . . ?
O33 Mo9 O34 72.1(3) . . ?
O19 Mo9 O34 82.8(3) . . ?
O27 Mo10 O28 101.4(4) . . ?
O27 Mo10 O6 103.2(3) . . ?
O28 Mo10 O6 92.7(3) . . ?
O27 Mo10 O12 102.3(3) . . ?
O28 Mo10 O12 88.7(3) . . ?
O6 Mo10 O12 153.6(3) . . ?
O27 Mo10 O30 103.0(3) . . ?
O28 Mo10 O30 155.5(3) . . ?
O6 Mo10 O30 83.2(3) . . ?
O12 Mo10 O30 84.6(3) . . ?
O27 Mo10 O20 171.9(3) . . ?
O28 Mo10 O20 73.4(3) . . ?
O6 Mo10 O20 83.5(3) . . ?
O12 Mo10 O20 71.6(3) . . ?
O30 Mo10 O20 82.2(3) . . ?
O40 Mo11 O15 103.6(4) . . ?
O40 Mo11 O12 100.9(3) . . ?
O15 Mo11 O12 92.1(3) . . ?
O40 Mo11 O9 102.5(3) . . ?
O15 Mo11 O9 86.8(3) . . ?
O12 Mo11 O9 156.2(3) . . ?
O40 Mo11 O26 98.9(4) . . ?
O15 Mo11 O26 157.4(3) . . ?
O12 Mo11 O26 85.7(3) . . ?
O9 Mo11 O26 86.3(3) . . ?
O40 Mo11 O20 169.4(3) . . ?
O15 Mo11 O20 85.8(3) . . ?
O12 Mo11 O20 73.4(3) . . ?
O9 Mo11 O20 82.7(3) . . ?
O26 Mo11 O20 72.1(3) . . ?
O29 Mo12 O21 104.5(4) . . ?
O29 Mo12 O7 101.4(3) . . ?
O21 Mo12 O7 93.0(3) . . ?
O29 Mo12 O14 102.4(3) . . ?
O21 Mo12 O14 87.8(3) . . ?
O7 Mo12 O14 155.2(3) . . ?
O29 Mo12 O2 97.6(3) . . ?
O21 Mo12 O2 157.8(3) . . ?
O7 Mo12 O2 84.0(3) . . ?
O14 Mo12 O2 86.0(3) . . ?
O29 Mo12 O22 168.0(3) . . ?
O21 Mo12 O22 86.3(3) . . ?
O7 Mo12 O22 72.4(3) . . ?
O14 Mo12 O22 82.9(3) . . ?
O2 Mo12 O22 71.9(3) . . ?
O34 P1 O20 109.6(4) . . ?
O34 P1 O22 109.1(4) . . ?
O20 P1 O22 109.8(4) . . ?
O34 P1 O25 109.6(4) . . ?
O20 P1 O25 109.9(4) . . ?
O22 P1 O25 108.8(4) . . ?
Mo1 O2 Mo12 124.8(4) . . ?
Mo1 O2 Ag2 126.8(4) . . ?
Mo12 O2 Ag2 106.4(3) . . ?
Mo7 O3 Mo8 126.4(4) . . ?
Mo7 O4 Mo3 154.0(4) . . ?
Mo9 O5 Mo6 124.9(4) . . ?
Mo10 O6 Mo6 153.9(4) . . ?
Mo5 O7 Mo12 125.9(4) . . ?
Mo6 O8 Mo3 125.8(4) . . ?
Mo5 O9 Mo11 151.4(4) . . ?
Mo2 O10 Mo7 125.5(4) . . ?
Mo4 O11 Mo1 151.8(4) . . ?
Mo11 O12 Mo10 126.0(4) . . ?
Mo3 O14 Mo12 150.5(4) . . ?
Mo11 O15 Mo2 150.1(4) . . ?
Mo9 O17 Mo4 150.4(4) . . ?
Mo1 O19 Mo9 151.7(4) . . ?
P1 O20 Mo11 125.4(4) . . ?
P1 O20 Mo4 126.6(4) . . ?
Mo11 O20 Mo4 89.7(2) . . ?
P1 O20 Mo10 126.0(4) . . ?
Mo11 O20 Mo10 88.8(2) . . ?
Mo4 O20 Mo10 88.5(2) . . ?
Mo12 O21 Mo7 150.1(4) . . ?
P1 O22 Mo12 125.9(4) . . ?
P1 O22 Mo5 126.1(4) . . ?
Mo12 O22 Mo5 89.2(2) . . ?
P1 O22 Mo1 125.7(4) . . ?
Mo12 O22 Mo1 89.7(2) . . ?
Mo5 O22 Mo1 88.4(2) . . ?
Mo6 O23 Mo8 150.7(4) . . ?
Mo8 O24 Mo2 124.4(4) . . ?
P1 O25 Mo2 126.4(4) . . ?
P1 O25 Mo8 125.2(4) . . ?
Mo2 O25 Mo8 89.6(2) . . ?
P1 O25 Mo7 126.5(4) . . ?
Mo2 O25 Mo7 88.4(2) . . ?
Mo8 O25 Mo7 88.8(2) . . ?
Mo4 O26 Mo11 124.6(4) . . ?
Mo10 O28 Mo4 125.3(4) . . ?
Mo8 O30 Mo10 151.9(4) . . ?
Mo5 O31 Mo1 125.0(4) . . ?
Mo3 O33 Mo9 125.8(4) . . ?
P1 O34 Mo9 126.2(4) . . ?
P1 O34 Mo3 126.7(4) . . ?
Mo9 O34 Mo3 88.9(2) . . ?
P1 O34 Mo6 125.7(4) . . ?
Mo9 O34 Mo6 88.7(2) . . ?
Mo3 O34 Mo6 88.4(2) . . ?
Mo2 O35 Mo5 152.9(4) . . ?
C21 N1 N11 106.1(12) . . ?
C21 N1 Ag1 129.7(9) . . ?
N11 N1 Ag1 113.3(9) . . ?
C23 N2 C17 115.6(11) . . ?
C23 N2 Ag1 123.1(8) . . ?
C17 N2 Ag1 121.1(9) . . ?
N10 N3 C22 106.5(11) . . ?
N10 N3 Ag2 123.5(8) . . ?
C22 N3 Ag2 125.5(9) . . ?
C25 N4 C4 114.8(12) . . ?
C25 N4 Ag2 122.8(10) . . ?
C4 N4 Ag2 121.3(10) . . ?
C22 N5 N12 101.5(11) . . ?
N11 N6 N8 115.6(12) . . ?
N11 N6 C20' 129(2) . . ?
N8 N6 C20' 115(2) . . ?
N11 N6 C20 116(2) . . ?
N8 N6 C20 128(2) . . ?
N14 N7 N9 115.7(15) . . ?
N14 N7 C7' 103(2) . . ?
N9 N7 C7' 141(2) . . ?
N14 N7 C7 132(2) . . ?
N9 N7 C7 112(2) . . ?
C21 N8 N6 99.5(11) . . ?
N7 N9 C5 101.1(14) . . ?
N12 N10 N3 104.3(10) . . ?
N6 N11 N1 104.5(12) . . ?
N10 N12 N5 116.0(11) . . ?
N10 N12 C9 123(2) . . ?
N5 N12 C9 120(2) . . ?
N10 N12 C9' 121(2) . . ?
N5 N12 C9' 122(2) . . ?
C5 N13 N14 103.5(12) . . ?
N7 N14 N13 105.8(14) . . ?
C26 N16 C1 118.5(16) . . ?
N16 C1 C15 119.2(18) . . ?
C26 C2 C6 117.0(15) . . ?
C26 C2 C5 120.7(14) . . ?
C6 C2 C5 122.2(15) . . ?
C11 C3 C24 119.0(15) . . ?
C11 C4 N4 122.5(14) . . ?
N9 C5 N13 113.7(14) . . ?
N9 C5 C2 124.9(15) . . ?
N13 C5 C2 121.3(13) . . ?
C15 C6 C2 120.8(19) . . ?
C18 C8 C16 118.6(14) . . ?
C3 C11 C4 120.8(15) . . ?
C6 C15 C1 121(2) . . ?
C23 C16 C8 118.1(13) . . ?
C23 C16 C22 121.5(12) . . ?
C8 C16 C22 120.4(13) . . ?
C18 C17 N2 122.6(13) . . ?
C17 C18 C8 120.9(12) . . ?
N8 C21 N1 114.2(13) . . ?
N8 C21 C24 121.6(13) . . ?
N1 C21 C24 124.1(13) . . ?
N5 C22 N3 111.7(12) . . ?
N5 C22 C16 122.7(13) . . ?
N3 C22 C16 125.6(12) . . ?
N2 C23 C16 124.2(12) . . ?
C3 C24 C25 117.9(13) . . ?
C3 C24 C21 120.9(13) . . ?
C25 C24 C21 121.2(12) . . ?
N4 C25 C24 124.8(12) . . ?
N16 C26 C2 122.9(14) . . ?
C14 C7 N7 103(2) . . ?
C19 C13 C20 106(3) . . ?
C19 C14 C7 107(3) . . ?
C14 C19 C13 119(2) . . ?
N6 C20 C13 102(3) . . ?
N7 C7' C14' 117(3) . . ?
C20' C13' C19' 115(3) . . ?
C7' C14' C19' 114(3) . . ?
C13' C19' C14' 110(3) . . ?
N6 C20' C13' 119(4) . . ?
N12 C9 C10 113(3) . . ?
C9 C10 C12 125(4) . . ?
C9 C10 C12 127(3) . 2_456 ?
C12 C10 C12 30(3) . 2_456 ?
C12 C12 C10 90(4) 2_456 . ?
C12 C12 C10 60(3) 2_456 2_456 ?
C10 C12 C10 150(3) . 2_456 ?
C10' C9' N12 109(4) . . ?

loop_
_geom_bond_atom_site_label_1
_geom_bond_atom_site_label_2
_geom_bond_distance
_geom_bond_site_symmetry_2
_geom_bond_publ_flag
Ag1 N2 2.218(11) . ?
Ag1 O1W 2.379(9) . ?
Ag1 N1 2.392(11) . ?
Ag2 N3 2.207(10) . ?
Ag2 N4 2.235(12) . ?
Ag2 O2 2.434(7) . ?
Mo1 O13 1.666(8) . ?
Mo1 O2 1.856(7) . ?
Mo1 O19 1.874(7) . ?
Mo1 O31 1.946(8) . ?
Mo1 O11 1.970(7) . ?
Mo1 O22 2.446(6) . ?
Mo2 O41 1.676(8) . ?
Mo2 O35 1.855(7) . ?
Mo2 O10 1.856(8) . ?
Mo2 O15 1.965(8) . ?
Mo2 O24 1.979(7) . ?
Mo2 O25 2.423(7) . ?
Mo3 O39 1.663(8) . ?
Mo3 O33 1.875(8) . ?
Mo3 O14 1.906(7) . ?
Mo3 O8 1.924(7) . ?
Mo3 O4 1.954(8) . ?
Mo3 O34 2.436(7) . ?
Mo4 O16 1.679(8) . ?
Mo4 O26 1.859(8) . ?
Mo4 O11 1.861(7) . ?
Mo4 O17 1.960(7) . ?
Mo4 O28 1.986(7) . ?
Mo4 O20 2.421(7) . ?
Mo5 O32 1.679(7) . ?
Mo5 O31 1.881(7) . ?
Mo5 O9 1.898(7) . ?
Mo5 O7 1.899(7) . ?
Mo5 O35 1.953(8) . ?
Mo5 O22 2.423(7) . ?
Mo6 O18 1.669(7) . ?
Mo6 O23 1.888(8) . ?
Mo6 O8 1.901(7) . ?
Mo6 O6 1.905(8) . ?
Mo6 O5 1.957(8) . ?
Mo6 O34 2.447(6) . ?
Mo7 O36 1.671(8) . ?
Mo7 O3 1.856(7) . ?
Mo7 O4 1.863(8) . ?
Mo7 O10 1.973(7) . ?
Mo7 O21 1.991(7) . ?
Mo7 O25 2.459(7) . ?
Mo8 O38 1.667(7) . ?
Mo8 O30 1.849(8) . ?
Mo8 O24 1.892(8) . ?
Mo8 O23 1.923(8) . ?
Mo8 O3 1.983(7) . ?
Mo8 O25 2.437(6) . ?
Mo9 O37 1.676(8) . ?
Mo9 O17 1.871(7) . ?
Mo9 O5 1.884(7) . ?
Mo9 O33 1.949(8) . ?
Mo9 O19 1.953(7) . ?
Mo9 O34 2.424(7) . ?
Mo10 O27 1.680(7) . ?
Mo10 O28 1.857(8) . ?
Mo10 O6 1.898(8) . ?
Mo10 O12 1.921(8) . ?
Mo10 O30 1.977(8) . ?
Mo10 O20 2.474(7) . ?
Mo11 O40 1.665(7) . ?
Mo11 O15 1.852(8) . ?
Mo11 O12 1.911(7) . ?
Mo11 O9 1.924(7) . ?
Mo11 O26 1.983(8) . ?
Mo11 O20 2.405(7) . ?
Mo12 O29 1.661(7) . ?
Mo12 O21 1.828(7) . ?
Mo12 O7 1.916(7) . ?
Mo12 O14 1.921(7) . ?
Mo12 O2 2.013(7) . ?
Mo12 O22 2.415(7) . ?
P1 O34 1.525(7) . ?
P1 O20 1.527(7) . ?
P1 O22 1.533(6) . ?
P1 O25 1.534(7) . ?
N1 C21 1.325(15) . ?
N1 N11 1.334(14) . ?
N2 C23 1.342(15) . ?
N2 C17 1.374(15) . ?
N3 N10 1.347(14) . ?
N3 C22 1.368(15) . ?
N4 C25 1.340(15) . ?
N4 C4 1.373(18) . ?
N5 C22 1.329(15) . ?
N5 N12 1.330(14) . ?
N6 N11 1.278(15) . ?
N6 N8 1.355(16) . ?
N6 C20' 1.40(5) . ?
N6 C20 1.57(4) . ?
N7 N14 1.285(18) . ?
N7 N9 1.293(18) . ?
N7 C7' 1.48(3) . ?
N7 C7 1.55(3) . ?
N8 C21 1.297(16) . ?
N9 C5 1.309(16) . ?
N10 N12 1.314(14) . ?
N12 C9 1.40(5) . ?
N12 C9' 1.64(6) . ?
N13 C5 1.338(17) . ?
N13 N14 1.345(16) . ?
N16 C26 1.352(17) . ?
N16 C1 1.37(2) . ?
C1 C15 1.37(3) . ?
C2 C26 1.367(18) . ?
C2 C6 1.39(2) . ?
C2 C5 1.466(19) . ?
C3 C11 1.35(2) . ?
C3 C24 1.364(17) . ?
C4 C11 1.36(2) . ?
C6 C15 1.32(2) . ?
C8 C18 1.351(18) . ?
C8 C16 1.388(16) . ?
C16 C23 1.365(16) . ?
C16 C22 1.469(17) . ?
C17 C18 1.341(17) . ?
C21 C24 1.492(18) . ?
C24 C25 1.388(17) . ?
C7 C14 1.54(4) . ?
C13 C19 1.51(3) . ?
C13 C20 1.61(6) . ?
C14 C19 1.47(4) . ?
C7' C14' 1.50(4) . ?
C13' C20' 1.51(6) . ?
C13' C19' 1.54(4) . ?
C14' C19' 1.56(5) . ?
C9 C10 1.495(10) . ?
C10 C12 1.499(10) . ?
C10 C12 1.73(5) 2_456 ?
C12 C12 0.86(7) 2_456 ?
C9' C10' 1.501(10) . ?
